data_2312127
loop_
_publ_author_name
'Kollitz, Megan R.'
'Lappin, A. Graham'
'Oliver, Allen G.'

_publ_section_title
;
 Double-salt formation in crystal structures containing
 [Co(en)<sub>3</sub>]Cl<sub>3</sub>.
;
_journal_coeditor_code ZO3032
_journal_issue 'Pt 5'
_journal_name_full 'Acta crystallographica. Section C, Structural chemistry'
_journal_page_first 164
_journal_page_last 169
_journal_paper_doi 10.1107/S2053229623002711
_journal_volume 79
_journal_year 2023
_chemical_formula_iupac '[Co (C2 H8 N2)3]2 [K (H2 O1)6] Cl7'
_chemical_formula_moiety '2(C6 H24 Co N6 3+), H12 K O6 +, 7(Cl -)'
_chemical_formula_sum 'C12 H60 Cl7 Co2 K N12 O6'
_chemical_formula_weight 873.83
_chemical_name_systematic
;
Bis[tris(ethane-1,2-diamine-\k^2^<i>N</i>,<i>N</i>')cobalt(III)]
hexaaquapotassium(I) heptachloride
;
_space_group_crystal_system trigonal
_space_group_IT_number 165
_space_group_name_Hall '-P 3 2"c'
_space_group_name_H-M_alt 'P -3 c 1'
_atom_sites_solution_hydrogens mixed
_atom_sites_solution_primary dual
_atom_sites_solution_secondary difmap
_audit_creation_method SHELXL-2018/3
_cell_angle_alpha 90
_cell_angle_beta 90
_cell_angle_gamma 120
_cell_formula_units_Z 2
_cell_length_a 11.4444(3)
_cell_length_b 11.4444(3)
_cell_length_c 15.6490(6)
_cell_measurement_reflns_used 9895
_cell_measurement_temperature 120(2)
_cell_measurement_theta_max 28.28
_cell_measurement_theta_min 2.60
_cell_volume 1775.02(9)
_computing_cell_refinement
;
SAINT (Bruker, 2015)
;
_computing_data_collection
;
APEX3 (Bruker, 2015)
;
_computing_data_reduction
;
SAINT (Bruker, 2015)
;
_computing_molecular_graphics
;
XP (Bruker, 2015) and Mercury (Macrae <i>et al.</i>,  2020)
;
_computing_publication_material
;
CIFTAB (Sheldrick, 2008)
;
_computing_structure_refinement
;
SHELXL2018 (Sheldrick, 2015<i>b</i>)
;
_computing_structure_solution
;
SHELXT2018 (Sheldrick, 2015<i>a</i>)
;
_diffrn_ambient_temperature 120(2)
_diffrn_detector_area_resol_mean 7.41
_diffrn_measured_fraction_theta_full 1.000
_diffrn_measured_fraction_theta_max 1.000
_diffrn_measurement_device_type 'Bruker PHOTON-II'
_diffrn_measurement_method 'combination of \w and \f-scans '
_diffrn_radiation_type MoK\a
_diffrn_radiation_wavelength 0.71073
_diffrn_reflns_av_R_equivalents 0.0396
_diffrn_reflns_av_unetI/netI 0.0112
_diffrn_reflns_limit_h_max 15
_diffrn_reflns_limit_h_min -15
_diffrn_reflns_limit_k_max 15
_diffrn_reflns_limit_k_min -15
_diffrn_reflns_limit_l_max 20
_diffrn_reflns_limit_l_min -20
_diffrn_reflns_number 35952
_diffrn_reflns_theta_full 25.242
_diffrn_reflns_theta_max 28.294
_diffrn_reflns_theta_min 1.301
_diffrn_source 'fine-focus sealed tube'
_exptl_absorpt_coefficient_mu 1.625
_exptl_absorpt_correction_T_max 0.7374
_exptl_absorpt_correction_T_min 0.5733
_exptl_absorpt_correction_type numerical
_exptl_absorpt_process_details
;
(SADABS; Krause <i>et al.</i>, 2015)
;
_exptl_crystal_colour orange
_exptl_crystal_density_diffrn 1.635
_exptl_crystal_description block
_exptl_crystal_F_000 912
_exptl_crystal_size_max 0.194
_exptl_crystal_size_mid 0.177
_exptl_crystal_size_min 0.120
_refine_diff_density_max 0.774
_refine_diff_density_min -0.296
_refine_ls_extinction_method none
_refine_ls_goodness_of_fit_ref 1.193
_refine_ls_hydrogen_treatment mixed
_refine_ls_matrix_type full
_refine_ls_number_parameters 87
_refine_ls_number_reflns 1480
_refine_ls_number_restraints 6
_refine_ls_restrained_S_all 1.192
_refine_ls_R_factor_all 0.0250
_refine_ls_R_factor_gt 0.0245
_refine_ls_shift/su_max 0.000
_refine_ls_shift/su_mean 0.000
_refine_ls_structure_factor_coef Fsqd
_refine_ls_weighting_details 'w=1/[\s^2^(Fo^2^)+(0.0236P)^2^+2.1928P] where P=(Fo^2^+2Fc^2^)/3'
_refine_ls_weighting_scheme calc
_refine_ls_wR_factor_gt 0.0646
_refine_ls_wR_factor_ref 0.0649
_reflns_number_gt 1462
_reflns_number_total 1480
_reflns_threshold_expression 'I > 2\s(I)'
_cod_data_source_file zo3032sup1.cif
_cod_data_source_block Coen3KCl
_cod_original_cell_volume 1775.02(12)
_cod_database_code 2312127
_shelx_space_group_comment
;
The symmetry employed for this shelxl refinement is uniquely defined
by the following loop, which should always be used as a source of
symmetry information in preference to the above space-group names.
They are only intended as comments.
;
_shelx_estimated_absorpt_t_min 0.743
_shelx_estimated_absorpt_t_max 0.829

loop_
_space_group_symop_operation_xyz
'x, y, z'
'-y, x-y, z'
'-x+y, -x, z'
'y, x, -z+1/2'
'x-y, -y, -z+1/2'
'-x, -x+y, -z+1/2'
'-x, -y, -z'
'y, -x+y, -z'
'x-y, x, -z'
'-y, -x, z-1/2'
'-x+y, y, z-1/2'
'x, x-y, z-1/2'

loop_
_atom_site_type_symbol
_atom_site_label
_atom_site_fract_x
_atom_site_fract_y
_atom_site_fract_z
_atom_site_U_iso_or_equiv
_atom_site_adp_type
_atom_site_calc_flag
_atom_site_occupancy
_atom_site_disorder_assembly
_atom_site_disorder_group
Co Co1 0.333333 0.666667 0.37915(4) 0.00896(11) Uani d 1 . .
N N1 0.4883(2) 0.6985(2) 0.45167(13) 0.0154(4) Uani d 1 . .
H H1NA 0.504(3) 0.632(2) 0.444(2) 0.025(9) Uiso d 1 . .
H H1NB 0.463(3) 0.697(4) 0.5044(10) 0.030(9) Uiso d 1 . .
N N2 0.4667(2) 0.8130(2) 0.30807(13) 0.0173(4) Uani d 1 . .
H H2NA 0.461(3) 0.886(2) 0.319(2) 0.025(8) Uiso d 1 . .
H H2NB 0.454(4) 0.803(4) 0.2530(8) 0.042(10) Uiso d 1 . .
C C1 0.6095(3) 0.8275(3) 0.42379(16) 0.0171(5) Uani d 1 . .
H H1A 0.693358 0.829397 0.441669 0.021 Uiso calc 1 . .
H H1B 0.608150 0.905878 0.449542 0.021 Uiso calc 1 . .
C C2 0.6026(3) 0.8323(3) 0.32763(15) 0.0159(5) Uani d 1 . .
H H2A 0.674290 0.920279 0.305609 0.019 Uiso calc 1 . .
H H2B 0.613550 0.759613 0.301415 0.019 Uiso calc 1 . .
K K1 1.000000 1.000000 0.250000 0.0215(3) Uani d 1 . .
O O1 0.8823(2) 0.7782(2) 0.35253(13) 0.0257(4) Uani d 1 . .
H H1OA 0.814(2) 0.702(2) 0.364(3) 0.049(11) Uiso d 1 . .
H H1OB 0.892(5) 0.817(4) 0.4001(14) 0.055(14) Uiso d 1 . .
Cl Cl1 0.60390(6) 0.50247(5) 0.37703(4) 0.01742(12) Uani d 1 . .
Cl Cl2 1.000000 1.000000 0.500000 0.0194(3) Uani d 1 . .

loop_
_atom_site_aniso_label
_atom_site_aniso_U_11
_atom_site_aniso_U_22
_atom_site_aniso_U_33
_atom_site_aniso_U_12
_atom_site_aniso_U_13
_atom_site_aniso_U_23
Co1 0.00876(14) 0.00876(14) 0.0094(2) 0.00438(7) 0.000 0.000
N1 0.0158(10) 0.0169(11) 0.0143(9) 0.0088(9) 0.0005(8) -0.0001(8)
N2 0.0174(10) 0.0175(11) 0.0157(9) 0.0078(9) 0.0008(8) 0.0021(8)
C1 0.0095(11) 0.0180(12) 0.0169(11) 0.0016(10) 0.0000(9) -0.0006(10)
C2 0.0126(11) 0.0196(13) 0.0143(11) 0.0073(11) 0.0041(9) 0.0036(10)
K1 0.0169(5) 0.0169(5) 0.0306(7) 0.0085(2) 0.000 0.000
O1 0.0211(10) 0.0259(10) 0.0240(9) 0.0073(8) 0.0030(8) -0.0050(8)
Cl1 0.0192(2) 0.0173(2) 0.0181(2) 0.0109(2) -0.0024(3) -0.0024(3)
Cl2 0.0197(6) 0.0197(6) 0.0188(7) 0.0099(3) 0.000 0.000

loop_
_atom_type_symbol
_atom_type_description
_atom_type_scat_dispersion_real
_atom_type_scat_dispersion_imag
_atom_type_scat_source
C C 0.0033 0.0016 'International Tables Vol C Tables 4.2.6.8 and 6.1.1.4'
H H 0.0000 0.0000 'International Tables Vol C Tables 4.2.6.8 and 6.1.1.4'
N N 0.0061 0.0033 'International Tables Vol C Tables 4.2.6.8 and 6.1.1.4'
O O 0.0106 0.0060 'International Tables Vol C Tables 4.2.6.8 and 6.1.1.4'
Cl Cl 0.1484 0.1585 'International Tables Vol C Tables 4.2.6.8 and 6.1.1.4'
K K 0.2009 0.2494 'International Tables Vol C Tables 4.2.6.8 and 6.1.1.4'
Co Co 0.3494 0.9721 'International Tables Vol C Tables 4.2.6.8 and 6.1.1.4'

loop_
_geom_angle_atom_site_label_1
_geom_angle_atom_site_label_2
_geom_angle_atom_site_label_3
_geom_angle_site_symmetry_1
_geom_angle_site_symmetry_3
_geom_angle
_geom_angle_publ_flag
N2 Co1 N2 . 2_665 90.78(9) ?
N2 Co1 N2 . 3_565 90.78(9) ?
N2 Co1 N2 2_665 3_565 90.78(9) ?
N2 Co1 N1 . 2_665 93.38(9) ?
N2 Co1 N1 2_665 2_665 85.68(9) ?
N2 Co1 N1 3_565 2_665 174.57(10) ?
N2 Co1 N1 . . 85.68(9) ?
N2 Co1 N1 2_665 . 174.57(10) ?
N2 Co1 N1 3_565 . 93.38(9) ?
N1 Co1 N1 2_665 . 90.41(9) ?
N2 Co1 N1 . 3_565 174.57(10) ?
N2 Co1 N1 2_665 3_565 93.38(9) ?
N2 Co1 N1 3_565 3_565 85.68(9) ?
N1 Co1 N1 2_665 3_565 90.41(9) ?
N1 Co1 N1 . 3_565 90.41(9) ?
C1 N1 Co1 . . 108.46(15) ?
C1 N1 H1NA . . 109(2) ?
Co1 N1 H1NA . . 109(2) ?
C1 N1 H1NB . . 115(2) ?
Co1 N1 H1NB . . 107(2) ?
H1NA N1 H1NB . . 109(3) ?
C2 N2 Co1 . . 108.68(16) ?
C2 N2 H2NA . . 113(2) ?
Co1 N2 H2NA . . 108(2) ?
C2 N2 H2NB . . 109(3) ?
Co1 N2 H2NB . . 116(3) ?
H2NA N2 H2NB . . 103(3) ?
N1 C1 C2 . . 106.7(2) ?
N1 C1 H1A . . 110.4 ?
C2 C1 H1A . . 110.4 ?
N1 C1 H1B . . 110.4 ?
C2 C1 H1B . . 110.4 ?
H1A C1 H1B . . 108.6 ?
N2 C2 C1 . . 105.6(2) ?
N2 C2 H2A . . 110.6 ?
C1 C2 H2A . . 110.6 ?
N2 C2 H2B . . 110.6 ?
C1 C2 H2B . . 110.6 ?
H2A C2 H2B . . 108.7 ?
O1 K1 O1 . 2_765 88.81(6) ?
O1 K1 O1 . 4 88.96(9) ?
O1 K1 O1 2_765 4 176.74(10) ?
O1 K1 O1 . 5_675 176.74(10) ?
O1 K1 O1 2_765 5_675 93.52(9) ?
O1 K1 O1 4 5_675 88.81(6) ?
O1 K1 O1 . 3_675 88.81(6) ?
O1 K1 O1 2_765 3_675 88.81(6) ?
O1 K1 O1 4 3_675 93.52(9) ?
O1 K1 O1 5_675 3_675 88.96(9) ?
O1 K1 O1 . 6_765 93.52(9) ?
O1 K1 O1 2_765 6_765 88.96(9) ?
O1 K1 O1 4 6_765 88.81(6) ?
O1 K1 O1 5_675 6_765 88.81(6) ?
O1 K1 O1 3_675 6_765 176.74(10) ?
O1 K1 H1OB . . 16.3(4) ?
O1 K1 H1OB 2_765 . 79.2(8) ?
O1 K1 H1OB 4 . 99.2(8) ?
O1 K1 H1OB 5_675 . 163.0(4) ?
O1 K1 H1OB 3_675 . 75.6(7) ?
O1 K1 H1OB 6_765 . 106.3(7) ?
K1 O1 H1OA . . 149(3) ?
K1 O1 H1OB . . 99(3) ?
H1OA O1 H1OB . . 99(4) ?

loop_
_geom_bond_atom_site_label_1
_geom_bond_atom_site_label_2
_geom_bond_site_symmetry_2
_geom_bond_distance
_geom_bond_publ_flag
Co1 N2 . 1.954(2) ?
Co1 N2 2_665 1.954(2) ?
Co1 N2 3_565 1.954(2) ?
Co1 N1 2_665 1.980(2) ?
Co1 N1 . 1.980(2) ?
Co1 N1 3_565 1.980(2) ?
N1 C1 . 1.499(3) ?
N1 H1NA . 0.880(10) ?
N1 H1NB . 0.871(10) ?
N2 C2 . 1.489(3) ?
N2 H2NA . 0.885(10) ?
N2 H2NB . 0.873(10) ?
C1 C2 . 1.509(3) ?
C1 H1A . 0.9900 ?
C1 H1B . 0.9900 ?
C2 H2A . 0.9900 ?
C2 H2B . 0.9900 ?
K1 O1 . 2.723(2) ?
K1 O1 2_765 2.723(2) ?
K1 O1 4 2.723(2) ?
K1 O1 5_675 2.723(2) ?
K1 O1 3_675 2.723(2) ?
K1 O1 6_765 2.723(2) ?
K1 H1OB . 2.97(4) ?
O1 H1OA . 0.851(10) ?
O1 H1OB . 0.845(10) ?

loop_
_geom_hbond_atom_site_label_D
_geom_hbond_atom_site_label_H
_geom_hbond_atom_site_label_A
_geom_hbond_site_symmetry_A
_geom_hbond_distance_DH
_geom_hbond_distance_HA
_geom_hbond_distance_DA
_geom_hbond_angle_DHA
_geom_hbond_publ_flag
N1 H1NA Cl1 . 0.880(10) 2.502(16) 3.334(2) 158(3) yes
N1 H1NB Cl1 7_666 0.871(10) 2.74(3) 3.341(2) 128(3) yes
N2 H2NB Cl1 4 0.873(10) 3.31(3) 3.907(2) 128(3) yes
N2 H2NB Cl1 6_665 0.873(10) 2.55(2) 3.285(2) 143(3) yes
N2 H2NA Cl1 2_665 0.885(10) 2.460(13) 3.319(2) 164(3) yes
O1 H1OA Cl1 . 0.851(10) 2.354(12) 3.194(2) 169(4) yes
O1 H1OA Cl1 . 0.851(10) 2.354(12) 3.194(2) 169(4) yes

loop_
_geom_torsion_atom_site_label_1
_geom_torsion_atom_site_label_2
_geom_torsion_atom_site_label_3
_geom_torsion_atom_site_label_4
_geom_torsion_site_symmetry_1
_geom_torsion_site_symmetry_2
_geom_torsion_site_symmetry_3
_geom_torsion_site_symmetry_4
_geom_torsion
_geom_torsion_publ_flag
Co1 N1 C1 C2 . . . . -38.2(3) ?
Co1 N2 C2 C1 . . . . -44.4(3) ?
N1 C1 C2 N2 . . . . 53.7(3) ?

_cod_database_fobs_code 2312127
